data_4510269
loop_
_publ_author_name
'McKellar, Scott C.'
'Kennedy, Alan R.'
'McCloy, Neil C.'
'McBride, Eileen'
'Florence, Alastair J.'

_publ_section_title
;
 Formulation of Liquid Propofol as a Cocrystalline Solid
;
_journal_issue 5
_journal_name_full 'Crystal Growth &amp; Design'
_journal_page_first 2422
_journal_paper_doi 10.1021/cg500155p
_journal_volume 14
_journal_year 2014
_chemical_formula_moiety 'C48 H66 N4 O5'
_chemical_formula_sum 'C48 H66 N4 O5'
_chemical_formula_weight 779.05
_chemical_name_systematic
;
 ?
;
_space_group_IT_number 14
_symmetry_cell_setting monoclinic
_symmetry_space_group_name_Hall '-P 2ybc'
_symmetry_space_group_name_H-M 'P 1 21/c 1'
_atom_sites_solution_hydrogens geom
_atom_sites_solution_primary direct
_atom_sites_solution_secondary difmap
_audit_creation_method SHELXL-97
_cell_angle_alpha 90.00
_cell_angle_beta 98.472(3)
_cell_angle_gamma 90.00
_cell_formula_units_Z 4
_cell_length_a 9.7937(3)
_cell_length_b 15.2747(5)
_cell_length_c 31.0802(10)
_cell_measurement_reflns_used 3168
_cell_measurement_temperature 123(2)
_cell_measurement_theta_max 29.12
_cell_measurement_theta_min 2.64
_cell_volume 4598.7(3)
_computing_structure_refinement 'SHELXL-97 (Sheldrick, 2008)'
_diffrn_ambient_temperature 123(2)
_diffrn_measured_fraction_theta_full 0.998
_diffrn_measured_fraction_theta_max 0.998
_diffrn_measurement_device_type 'Bruker Apex II'
_diffrn_measurement_method 'omega scans'
_diffrn_radiation_monochromator graphite
_diffrn_radiation_source 'fine-focus sealed tube'
_diffrn_radiation_type MoK\a
_diffrn_radiation_wavelength 0.71073
_diffrn_reflns_av_R_equivalents 0.0771
_diffrn_reflns_av_sigmaI/netI 0.2099
_diffrn_reflns_limit_h_max 11
_diffrn_reflns_limit_h_min -12
_diffrn_reflns_limit_k_max 18
_diffrn_reflns_limit_k_min -18
_diffrn_reflns_limit_l_max 38
_diffrn_reflns_limit_l_min -37
_diffrn_reflns_number 22751
_diffrn_reflns_theta_full 26.00
_diffrn_reflns_theta_max 26.00
_diffrn_reflns_theta_min 3.40
_exptl_absorpt_coefficient_mu 0.073
_exptl_absorpt_correction_T_max 1.00000
_exptl_absorpt_correction_T_min 0.92506
_exptl_absorpt_correction_type multi-scan
_exptl_absorpt_process_details sadabs
_exptl_crystal_colour colourless
_exptl_crystal_density_diffrn 1.125
_exptl_crystal_density_method 'not measured'
_exptl_crystal_description needle
_exptl_crystal_F_000 1688
_exptl_crystal_size_max 0.4
_exptl_crystal_size_mid 0.05
_exptl_crystal_size_min 0.05
_refine_diff_density_max 0.395
_refine_diff_density_min -0.202
_refine_diff_density_rms 0.052
_refine_ls_extinction_method none
_refine_ls_goodness_of_fit_ref 0.723
_refine_ls_hydrogen_treatment mixed
_refine_ls_matrix_type full
_refine_ls_number_parameters 547
_refine_ls_number_reflns 9026
_refine_ls_number_restraints 7
_refine_ls_restrained_S_all 0.723
_refine_ls_R_factor_all 0.1752
_refine_ls_R_factor_gt 0.0536
_refine_ls_shift/su_max 0.002
_refine_ls_shift/su_mean 0.000
_refine_ls_structure_factor_coef Fsqd
_refine_ls_weighting_details 'calc w=1/[\s^2^(Fo^2^)+(0.0573P)^2^+0.0000P] where P=(Fo^2^+2Fc^2^)/3'
_refine_ls_weighting_scheme calc
_refine_ls_wR_factor_gt 0.1152
_refine_ls_wR_factor_ref 0.1369
_reflns_number_gt 2993
_reflns_number_total 9026
_reflns_threshold_expression I>2\s(I)
_cod_data_source_file cg500155p_si_002.cif
_cod_data_source_block form3
_cod_depositor_comments 'Adding full bibliography for 4510267--4510269.cif.'
_cod_original_sg_symbol_H-M P21/c
_cod_database_code 4510269

loop_
_symmetry_equiv_pos_as_xyz
'x, y, z'
'-x, y+1/2, -z+1/2'
'-x, -y, -z'
'x, -y-1/2, z-1/2'

loop_
_atom_site_label
_atom_site_type_symbol
_atom_site_fract_x
_atom_site_fract_y
_atom_site_fract_z
_atom_site_U_iso_or_equiv
_atom_site_adp_type
_atom_site_occupancy
_atom_site_symmetry_multiplicity
_atom_site_calc_flag
_atom_site_refinement_flags
O1 O 0.0815(2) 0.29683(16) 0.73230(7) 0.0396(7) Uani 1 1 d D
H1O H 0.076(3) 0.283(2) 0.7590(6) 0.048 Uiso 1 1 d D
O2 O 0.4023(2) 0.15745(16) 0.77110(7) 0.0389(6) Uani 1 1 d D
H2O H 0.416(3) 0.168(2) 0.7445(6) 0.047 Uiso 1 1 d D
O3 O 0.2473(2) -0.19783(18) 0.50444(7) 0.0328(7) Uani 1 1 d D
H3O H 0.194(3) -0.179(2) 0.5206(8) 0.039 Uiso 1 1 d D
O4 O 0.09347(18) -0.06807(13) 0.54621(6) 0.0253(5) Uani 1 1 d .
O5 O 0.39871(18) 0.52692(14) 0.94719(6) 0.0273(6) Uani 1 1 d .
N1 N -0.0647(3) -0.18551(18) 0.68007(8) 0.0296(7) Uani 1 1 d .
N2 N -0.1263(3) -0.01942(19) 0.53687(9) 0.0271(7) Uani 1 1 d D
H1N H -0.202(2) -0.0116(19) 0.5480(9) 0.033 Uiso 1 1 d D
H2N H -0.120(3) 0.0254(16) 0.5182(8) 0.033 Uiso 1 1 d D
N3 N 0.5627(3) 0.63919(19) 0.81408(8) 0.0339(8) Uani 1 1 d .
N4 N 0.6207(3) 0.48167(19) 0.95962(8) 0.0257(7) Uani 1 1 d D
H3N H 0.701(2) 0.4751(19) 0.9502(9) 0.031 Uiso 1 1 d D
H4N H 0.610(3) 0.469(2) 0.9869(6) 0.031 Uiso 1 1 d D
C1 C 0.0342(3) 0.2340(2) 0.70233(10) 0.0230(8) Uani 1 1 d .
C2 C 0.0138(3) 0.1463(2) 0.71330(11) 0.0256(8) Uani 1 1 d .
C3 C -0.0344(3) 0.0887(2) 0.67965(11) 0.0303(9) Uani 1 1 d .
H3 H -0.0508 0.0293 0.6864 0.036 Uiso 1 1 calc R
C4 C -0.0590(3) 0.1156(2) 0.63676(11) 0.0336(9) Uani 1 1 d .
H4 H -0.0910 0.0749 0.6144 0.040 Uiso 1 1 calc R
C5 C -0.0367(3) 0.2021(2) 0.62657(11) 0.0296(9) Uani 1 1 d .
H5 H -0.0547 0.2205 0.5971 0.036 Uiso 1 1 calc R
C6 C 0.0116(3) 0.2622(2) 0.65865(11) 0.0277(8) Uani 1 1 d .
C7 C 0.1117(4) 0.0254(2) 0.76518(12) 0.0520(11) Uani 1 1 d .
H7A H 0.0489 -0.0191 0.7507 0.078 Uiso 1 1 calc R
H7B H 0.1349 0.0111 0.7961 0.078 Uiso 1 1 calc R
H7C H 0.1962 0.0269 0.7518 0.078 Uiso 1 1 calc R
C8 C 0.0419(3) 0.1146(2) 0.76033(10) 0.0330(9) Uani 1 1 d .
H8 H 0.1059 0.1577 0.7770 0.040 Uiso 1 1 calc R
C9 C -0.0928(3) 0.1161(3) 0.77950(11) 0.0514(11) Uani 1 1 d .
H9A H -0.1347 0.1744 0.7755 0.077 Uiso 1 1 calc R
H9B H -0.0739 0.1026 0.8106 0.077 Uiso 1 1 calc R
H9C H -0.1565 0.0724 0.7647 0.077 Uiso 1 1 calc R
C10 C -0.0891(4) 0.3990(3) 0.62243(13) 0.0643(13) Uani 1 1 d .
H10A H -0.1098 0.3726 0.5935 0.096 Uiso 1 1 calc R
H10B H -0.0727 0.4619 0.6195 0.096 Uiso 1 1 calc R
H10C H -0.1673 0.3901 0.6383 0.096 Uiso 1 1 calc R
C11 C 0.0388(3) 0.3565(2) 0.64719(10) 0.0309(9) Uani 1 1 d .
H11 H 0.0650 0.3896 0.6749 0.037 Uiso 1 1 calc R
C12 C 0.1579(4) 0.3622(3) 0.62126(13) 0.0665(13) Uani 1 1 d .
H12A H 0.2396 0.3343 0.6376 0.100 Uiso 1 1 calc R
H12B H 0.1781 0.4238 0.6161 0.100 Uiso 1 1 calc R
H12C H 0.1330 0.3322 0.5933 0.100 Uiso 1 1 calc R
C13 C 0.4563(3) 0.2185(2) 0.80136(11) 0.0257(8) Uani 1 1 d .
C14 C 0.4814(3) 0.3047(2) 0.79075(10) 0.0228(8) Uani 1 1 d .
C15 C 0.5371(3) 0.3605(2) 0.82443(11) 0.0322(9) Uani 1 1 d .
H15 H 0.5580 0.4191 0.8177 0.039 Uiso 1 1 calc R
C16 C 0.5628(3) 0.3332(2) 0.86732(11) 0.0309(9) Uani 1 1 d .
H16 H 0.5989 0.3728 0.8897 0.037 Uiso 1 1 calc R
C17 C 0.5351(3) 0.2478(3) 0.87687(11) 0.0344(9) Uani 1 1 d .
H17 H 0.5545 0.2286 0.9062 0.041 Uiso 1 1 calc R
C18 C 0.4796(3) 0.1888(2) 0.84506(11) 0.0254(8) Uani 1 1 d .
C19 C 0.5856(3) 0.3438(3) 0.72415(11) 0.0535(12) Uani 1 1 d .
H19A H 0.6432 0.3912 0.7381 0.080 Uiso 1 1 calc R
H19B H 0.5633 0.3556 0.6929 0.080 Uiso 1 1 calc R
H19C H 0.6358 0.2882 0.7286 0.080 Uiso 1 1 calc R
C20 C 0.4523(3) 0.3379(2) 0.74408(11) 0.0353(9) Uani 1 1 d .
H20 H 0.3909 0.2943 0.7268 0.042 Uiso 1 1 calc R
C21 C 0.3775(4) 0.4264(2) 0.74019(12) 0.0524(11) Uani 1 1 d .
H21A H 0.2954 0.4231 0.7547 0.079 Uiso 1 1 calc R
H21B H 0.3499 0.4407 0.7094 0.079 Uiso 1 1 calc R
H21C H 0.4396 0.4720 0.7540 0.079 Uiso 1 1 calc R
C22 C 0.5762(4) 0.0446(3) 0.87387(14) 0.0667(13) Uani 1 1 d .
H22A H 0.6431 0.0487 0.8534 0.100 Uiso 1 1 calc R
H22B H 0.5526 -0.0170 0.8777 0.100 Uiso 1 1 calc R
H22C H 0.6166 0.0694 0.9020 0.100 Uiso 1 1 calc R
C23 C 0.4461(3) 0.0954(2) 0.85598(11) 0.0389(10) Uani 1 1 d .
H23 H 0.4033 0.0662 0.8285 0.047 Uiso 1 1 calc R
C24 C 0.3437(4) 0.0928(3) 0.88733(16) 0.0920(17) Uani 1 1 d .
H24A H 0.3870 0.1151 0.9157 0.138 Uiso 1 1 calc R
H24B H 0.3133 0.0323 0.8905 0.138 Uiso 1 1 calc R
H24C H 0.2639 0.1293 0.8763 0.138 Uiso 1 1 calc R
C25 C 0.2544(3) -0.2879(3) 0.50239(10) 0.0252(9) Uani 1 1 d .
C26 C 0.1650(3) -0.3434(2) 0.52221(10) 0.0275(9) Uani 1 1 d .
C27 C 0.1809(3) -0.4319(3) 0.51806(11) 0.0352(9) Uani 1 1 d .
H27 H 0.1219 -0.4700 0.5310 0.042 Uiso 1 1 calc R
C28 C 0.2798(3) -0.4682(2) 0.49564(11) 0.0354(9) Uani 1 1 d .
H28 H 0.2895 -0.5298 0.4931 0.042 Uiso 1 1 calc R
C29 C 0.3635(3) -0.4108(2) 0.47725(10) 0.0313(9) Uani 1 1 d .
H29 H 0.4317 -0.4346 0.4618 0.038 Uiso 1 1 calc R
C30 C 0.3541(3) -0.3205(2) 0.47987(10) 0.0274(8) Uani 1 1 d .
C31 C -0.0676(3) -0.2718(2) 0.51373(12) 0.0477(11) Uani 1 1 d .
H31A H -0.0382 -0.2297 0.4932 0.072 Uiso 1 1 calc R
H31B H -0.1348 -0.2441 0.5298 0.072 Uiso 1 1 calc R
H31C H -0.1100 -0.3226 0.4978 0.072 Uiso 1 1 calc R
C32 C 0.0597(3) -0.3020(2) 0.54609(10) 0.0301(9) Uani 1 1 d .
H32 H 0.1027 -0.2485 0.5609 0.036 Uiso 1 1 calc R
C33 C 0.0156(4) -0.3606(3) 0.58103(12) 0.0592(12) Uani 1 1 d .
H33A H -0.0338 -0.4116 0.5674 0.089 Uiso 1 1 calc R
H33B H -0.0452 -0.3279 0.5976 0.089 Uiso 1 1 calc R
H33C H 0.0974 -0.3803 0.6007 0.089 Uiso 1 1 calc R
C34 C 0.5613(3) -0.2244(2) 0.49629(12) 0.0460(11) Uani 1 1 d .
H34A H 0.5180 -0.1938 0.5185 0.069 Uiso 1 1 calc R
H34B H 0.6214 -0.1838 0.4834 0.069 Uiso 1 1 calc R
H34C H 0.6162 -0.2736 0.5097 0.069 Uiso 1 1 calc R
C35 C 0.4481(3) -0.2591(2) 0.46042(11) 0.0337(9) Uani 1 1 d .
H35 H 0.3918 -0.2080 0.4479 0.040 Uiso 1 1 calc R
C36 C 0.5134(4) -0.3012(2) 0.42389(13) 0.0642(13) Uani 1 1 d .
H36A H 0.5757 -0.3483 0.4358 0.096 Uiso 1 1 calc R
H36B H 0.5658 -0.2570 0.4103 0.096 Uiso 1 1 calc R
H36C H 0.4408 -0.3253 0.4020 0.096 Uiso 1 1 calc R
C37 C -0.1760(3) -0.1670(2) 0.65049(10) 0.0300(9) Uani 1 1 d .
H37 H -0.2644 -0.1819 0.6574 0.036 Uiso 1 1 calc R
C38 C -0.1697(3) -0.1279(2) 0.61091(10) 0.0262(8) Uani 1 1 d .
H38 H -0.2511 -0.1168 0.5910 0.031 Uiso 1 1 calc R
C39 C -0.0409(3) -0.1054(2) 0.60102(9) 0.0203(8) Uani 1 1 d .
C40 C 0.0753(3) -0.1243(2) 0.63143(10) 0.0288(8) Uani 1 1 d .
H40 H 0.1649 -0.1104 0.6252 0.035 Uiso 1 1 calc R
C41 C 0.0595(3) -0.1629(2) 0.67026(10) 0.0329(9) Uani 1 1 d .
H41 H 0.1392 -0.1741 0.6909 0.040 Uiso 1 1 calc R
C42 C -0.0207(3) -0.0627(2) 0.55924(10) 0.0211(8) Uani 1 1 d .
C43 C 0.6738(3) 0.6191(2) 0.84333(11) 0.0329(9) Uani 1 1 d .
H43 H 0.7626 0.6325 0.8363 0.039 Uiso 1 1 calc R
C44 C 0.6660(3) 0.5802(2) 0.88289(10) 0.0255(8) Uani 1 1 d .
H44 H 0.7472 0.5665 0.9024 0.031 Uiso 1 1 calc R
C45 C 0.5360(3) 0.5615(2) 0.89356(10) 0.0207(8) Uani 1 1 d .
C46 C 0.4213(3) 0.5845(2) 0.86347(10) 0.0304(9) Uani 1 1 d .
H46 H 0.3309 0.5740 0.8699 0.037 Uiso 1 1 calc R
C47 C 0.4390(3) 0.6222(2) 0.82467(11) 0.0368(9) Uani 1 1 d .
H47 H 0.3596 0.6367 0.8045 0.044 Uiso 1 1 calc R
C48 C 0.5139(3) 0.5217(2) 0.93579(10) 0.0215(8) Uani 1 1 d .

loop_
_atom_site_aniso_label
_atom_site_aniso_U_11
_atom_site_aniso_U_22
_atom_site_aniso_U_33
_atom_site_aniso_U_23
_atom_site_aniso_U_13
_atom_site_aniso_U_12
O1 0.0626(16) 0.0331(17) 0.0241(14) -0.0056(14) 0.0092(13) -0.0094(13)
O2 0.0648(16) 0.0300(16) 0.0224(14) -0.0034(14) 0.0084(13) -0.0113(13)
O3 0.0265(12) 0.0305(19) 0.0446(16) -0.0056(12) 0.0159(10) 0.0021(10)
O4 0.0168(11) 0.0324(15) 0.0285(13) 0.0050(11) 0.0097(10) 0.0028(10)
O5 0.0177(11) 0.0384(16) 0.0278(14) 0.0015(11) 0.0101(10) 0.0003(10)
N1 0.0347(16) 0.030(2) 0.0245(16) 0.0045(14) 0.0069(13) 0.0017(13)
N2 0.0204(14) 0.037(2) 0.0258(17) 0.0162(15) 0.0082(13) 0.0095(14)
N3 0.0375(17) 0.039(2) 0.0263(17) 0.0095(15) 0.0076(14) 0.0000(14)
N4 0.0210(14) 0.044(2) 0.0138(15) 0.0028(15) 0.0076(13) 0.0029(14)
C1 0.0231(17) 0.024(2) 0.0212(19) -0.0098(18) 0.0022(14) -0.0025(15)
C2 0.0245(17) 0.024(2) 0.029(2) -0.0038(18) 0.0075(15) -0.0034(15)
C3 0.0289(18) 0.026(2) 0.036(2) -0.0044(19) 0.0054(17) -0.0062(16)
C4 0.035(2) 0.036(3) 0.031(2) -0.016(2) 0.0053(17) -0.0098(18)
C5 0.0276(18) 0.037(2) 0.024(2) -0.004(2) 0.0008(15) -0.0040(17)
C6 0.0242(17) 0.029(2) 0.031(2) -0.0059(19) 0.0082(15) -0.0003(16)
C7 0.070(3) 0.032(3) 0.049(3) 0.006(2) -0.009(2) -0.004(2)
C8 0.049(2) 0.027(2) 0.022(2) 0.0000(18) 0.0012(17) -0.0090(18)
C9 0.061(2) 0.060(3) 0.035(2) -0.004(2) 0.0154(19) -0.018(2)
C10 0.070(3) 0.042(3) 0.075(3) 0.019(3) -0.009(2) -0.001(2)
C11 0.038(2) 0.029(2) 0.026(2) -0.0004(18) 0.0027(16) -0.0056(17)
C12 0.081(3) 0.055(3) 0.070(3) -0.010(3) 0.034(2) -0.025(2)
C13 0.0219(17) 0.027(2) 0.029(2) -0.0147(19) 0.0057(15) -0.0043(15)
C14 0.0229(17) 0.024(2) 0.0223(19) -0.0003(18) 0.0071(14) -0.0015(15)
C15 0.0263(18) 0.031(2) 0.041(2) -0.006(2) 0.0110(17) -0.0035(16)
C16 0.031(2) 0.034(2) 0.026(2) -0.008(2) -0.0008(16) -0.0078(17)
C17 0.0308(19) 0.045(3) 0.027(2) 0.001(2) 0.0021(16) 0.0011(19)
C18 0.0229(17) 0.029(2) 0.0237(19) -0.0014(18) 0.0007(15) -0.0061(15)
C19 0.061(3) 0.062(3) 0.042(3) 0.006(2) 0.022(2) -0.012(2)
C20 0.043(2) 0.030(2) 0.033(2) -0.0025(19) 0.0057(17) -0.0022(17)
C21 0.082(3) 0.031(3) 0.039(2) 0.006(2) -0.007(2) 0.003(2)
C22 0.070(3) 0.041(3) 0.087(4) 0.012(3) 0.008(3) 0.012(2)
C23 0.045(2) 0.038(3) 0.030(2) 0.0077(19) -0.0053(18) -0.0100(19)
C24 0.087(3) 0.059(4) 0.149(5) 0.025(3) 0.080(3) -0.006(3)
C25 0.0176(15) 0.031(3) 0.0256(18) -0.0056(16) 0.0005(13) 0.0019(14)
C26 0.0261(18) 0.033(2) 0.023(2) 0.0023(18) 0.0025(15) 0.0041(16)
C27 0.039(2) 0.033(3) 0.033(2) 0.0009(19) 0.0035(17) -0.0013(18)
C28 0.045(2) 0.019(2) 0.041(2) -0.0009(18) 0.0008(18) 0.0018(18)
C29 0.0357(19) 0.033(3) 0.025(2) -0.0028(19) 0.0048(16) -0.0049(17)
C30 0.0251(17) 0.027(2) 0.030(2) -0.0030(18) 0.0040(15) -0.0027(15)
C31 0.029(2) 0.049(3) 0.065(3) -0.016(2) 0.0067(19) 0.0008(18)
C32 0.0248(18) 0.031(2) 0.036(2) -0.0025(19) 0.0116(16) -0.0057(16)
C33 0.068(3) 0.058(3) 0.063(3) 0.005(2) 0.045(2) -0.005(2)
C34 0.0238(18) 0.039(3) 0.075(3) 0.013(2) 0.0075(19) -0.0066(17)
C35 0.0333(19) 0.025(2) 0.048(2) 0.0032(19) 0.0221(17) 0.0034(16)
C36 0.082(3) 0.040(3) 0.086(3) 0.005(2) 0.062(3) 0.007(2)
C37 0.0284(19) 0.031(2) 0.032(2) 0.0064(19) 0.0106(17) 0.0030(16)
C38 0.0193(17) 0.033(2) 0.027(2) 0.0063(18) 0.0056(15) 0.0030(15)
C39 0.0250(17) 0.018(2) 0.0182(18) -0.0013(16) 0.0050(14) 0.0021(14)
C40 0.0213(17) 0.040(2) 0.0256(19) 0.0098(19) 0.0047(15) 0.0011(16)
C41 0.0292(19) 0.041(2) 0.027(2) 0.0070(19) -0.0021(16) -0.0015(17)
C42 0.0199(17) 0.023(2) 0.0207(18) 0.0010(16) 0.0032(15) 0.0001(14)
C43 0.0295(19) 0.038(2) 0.035(2) 0.0108(19) 0.0155(17) -0.0009(17)
C44 0.0209(17) 0.030(2) 0.0256(19) 0.0048(18) 0.0048(15) 0.0025(15)
C45 0.0202(16) 0.020(2) 0.0219(19) 0.0010(16) 0.0040(14) 0.0022(14)
C46 0.0228(17) 0.042(2) 0.027(2) 0.0060(19) 0.0041(15) -0.0004(16)
C47 0.034(2) 0.044(3) 0.031(2) 0.017(2) 0.0021(17) 0.0027(18)
C48 0.0188(17) 0.028(2) 0.0182(19) -0.0025(17) 0.0040(15) -0.0029(15)

loop_
_atom_type_symbol
_atom_type_description
_atom_type_scat_dispersion_real
_atom_type_scat_dispersion_imag
_atom_type_scat_source
O O 0.0106 0.0060 'International Tables Vol C Tables 4.2.6.8 and 6.1.1.4'
N N 0.0061 0.0033 'International Tables Vol C Tables 4.2.6.8 and 6.1.1.4'
C C 0.0033 0.0016 'International Tables Vol C Tables 4.2.6.8 and 6.1.1.4'
H H 0.0000 0.0000 'International Tables Vol C Tables 4.2.6.8 and 6.1.1.4'

loop_
_geom_angle_atom_site_label_1
_geom_angle_atom_site_label_2
_geom_angle_atom_site_label_3
_geom_angle
C1 O1 H1O 114(2)
C13 O2 H2O 115(2)
C25 O3 H3O 115(2)
C41 N1 C37 117.4(3)
C42 N2 H1N 120(2)
C42 N2 H2N 125.8(18)
H1N N2 H2N 107(3)
C47 N3 C43 117.7(3)
C48 N4 H3N 121.9(19)
C48 N4 H4N 116.0(18)
H3N N4 H4N 121(3)
O1 C1 C2 123.3(3)
O1 C1 C6 115.4(3)
C2 C1 C6 121.2(3)
C3 C2 C1 117.7(3)
C3 C2 C8 120.7(3)
C1 C2 C8 121.6(3)
C4 C3 C2 121.8(3)
C4 C3 H3 119.1
C2 C3 H3 119.1
C3 C4 C5 119.6(3)
C3 C4 H4 120.2
C5 C4 H4 120.2
C4 C5 C6 121.1(3)
C4 C5 H5 119.4
C6 C5 H5 119.4
C5 C6 C1 118.5(3)
C5 C6 C11 120.9(3)
C1 C6 C11 120.6(3)
C8 C7 H7A 109.5
C8 C7 H7B 109.5
H7A C7 H7B 109.5
C8 C7 H7C 109.5
H7A C7 H7C 109.5
H7B C7 H7C 109.5
C7 C8 C9 112.1(3)
C7 C8 C2 113.2(3)
C9 C8 C2 109.0(3)
C7 C8 H8 107.4
C9 C8 H8 107.4
C2 C8 H8 107.4
C8 C9 H9A 109.5
C8 C9 H9B 109.5
H9A C9 H9B 109.5
C8 C9 H9C 109.5
H9A C9 H9C 109.5
H9B C9 H9C 109.5
C11 C10 H10A 109.5
C11 C10 H10B 109.5
H10A C10 H10B 109.5
C11 C10 H10C 109.5
H10A C10 H10C 109.5
H10B C10 H10C 109.5
C12 C11 C6 110.8(3)
C12 C11 C10 110.4(3)
C6 C11 C10 111.5(3)
C12 C11 H11 108.0
C6 C11 H11 108.0
C10 C11 H11 108.0
C11 C12 H12A 109.5
C11 C12 H12B 109.5
H12A C12 H12B 109.5
C11 C12 H12C 109.5
H12A C12 H12C 109.5
H12B C12 H12C 109.5
O2 C13 C14 123.0(3)
O2 C13 C18 115.4(3)
C14 C13 C18 121.5(3)
C13 C14 C15 117.6(3)
C13 C14 C20 121.9(3)
C15 C14 C20 120.5(3)
C16 C15 C14 122.3(3)
C16 C15 H15 118.8
C14 C15 H15 118.8
C17 C16 C15 118.7(3)
C17 C16 H16 120.7
C15 C16 H16 120.7
C16 C17 C18 122.1(3)
C16 C17 H17 118.9
C18 C17 H17 118.9
C17 C18 C13 117.7(3)
C17 C18 C23 121.8(3)
C13 C18 C23 120.4(3)
C20 C19 H19A 109.5
C20 C19 H19B 109.5
H19A C19 H19B 109.5
C20 C19 H19C 109.5
H19A C19 H19C 109.5
H19B C19 H19C 109.5
C14 C20 C19 110.8(3)
C14 C20 C21 112.9(3)
C19 C20 C21 110.1(3)
C14 C20 H20 107.6
C19 C20 H20 107.6
C21 C20 H20 107.6
C20 C21 H21A 109.5
C20 C21 H21B 109.5
H21A C21 H21B 109.5
C20 C21 H21C 109.5
H21A C21 H21C 109.5
H21B C21 H21C 109.5
C23 C22 H22A 109.5
C23 C22 H22B 109.5
H22A C22 H22B 109.5
C23 C22 H22C 109.5
H22A C22 H22C 109.5
H22B C22 H22C 109.5
C24 C23 C18 111.0(3)
C24 C23 C22 110.6(3)
C18 C23 C22 111.4(3)
C24 C23 H23 107.9
C18 C23 H23 107.9
C22 C23 H23 107.9
C30 C25 O3 115.4(3)
C30 C25 C26 122.2(4)
O3 C25 C26 122.4(3)
C27 C26 C25 117.5(3)
C27 C26 C32 124.0(3)
C25 C26 C32 118.5(3)
C26 C27 C28 122.6(3)
C26 C27 H27 118.7
C28 C27 H27 118.7
C29 C28 C27 117.0(4)
C29 C28 H28 121.5
C27 C28 H28 121.5
C28 C29 C30 124.0(3)
C28 C29 H29 118.0
C30 C29 H29 118.0
C25 C30 C29 116.7(3)
C25 C30 C35 120.1(3)
C29 C30 C35 123.2(3)
C32 C31 H31A 109.5
C32 C31 H31B 109.5
H31A C31 H31B 109.5
C32 C31 H31C 109.5
H31A C31 H31C 109.5
H31B C31 H31C 109.5
C26 C32 C33 113.3(3)
C26 C32 C31 110.5(3)
C33 C32 C31 110.7(3)
C26 C32 H32 107.4
C33 C32 H32 107.4
C31 C32 H32 107.4
C32 C33 H33A 109.5
C32 C33 H33B 109.5
H33A C33 H33B 109.5
C32 C33 H33C 109.5
H33A C33 H33C 109.5
H33B C33 H33C 109.5
C35 C34 H34A 109.5
C35 C34 H34B 109.5
H34A C34 H34B 109.5
C35 C34 H34C 109.5
H34A C34 H34C 109.5
H34B C34 H34C 109.5
C30 C35 C36 112.7(3)
C30 C35 C34 109.9(3)
C36 C35 C34 110.3(3)
C30 C35 H35 107.9
C36 C35 H35 107.9
C34 C35 H35 107.9
C35 C36 H36A 109.5
C35 C36 H36B 109.5
H36A C36 H36B 109.5
C35 C36 H36C 109.5
H36A C36 H36C 109.5
H36B C36 H36C 109.5
N1 C37 C38 124.2(3)
N1 C37 H37 117.9
C38 C37 H37 117.9
C37 C38 C39 117.9(3)
C37 C38 H38 121.0
C39 C38 H38 121.0
C38 C39 C40 118.4(3)
C38 C39 C42 123.0(3)
C40 C39 C42 118.6(3)
C41 C40 C39 119.8(3)
C41 C40 H40 120.1
C39 C40 H40 120.1
N1 C41 C40 122.3(3)
N1 C41 H41 118.9
C40 C41 H41 118.9
O4 C42 N2 121.8(3)
O4 C42 C39 119.7(3)
N2 C42 C39 118.5(3)
N3 C43 C44 123.7(3)
N3 C43 H43 118.1
C44 C43 H43 118.1
C43 C44 C45 118.3(3)
C43 C44 H44 120.8
C45 C44 H44 120.8
C44 C45 C46 117.6(3)
C44 C45 C48 123.4(3)
C46 C45 C48 119.0(3)
C47 C46 C45 120.1(3)
C47 C46 H46 120.0
C45 C46 H46 120.0
N3 C47 C46 122.6(3)
N3 C47 H47 118.7
C46 C47 H47 118.7
O5 C48 N4 123.0(3)
O5 C48 C45 119.0(3)
N4 C48 C45 118.0(3)
C23 C24 H24A 109.5
C23 C24 H24B 109.5
H24A C24 H24B 109.5
C23 C24 H24C 109.5
H24A C24 H24C 109.5
H24B C24 H24C 109.5

loop_
_geom_bond_atom_site_label_1
_geom_bond_atom_site_label_2
_geom_bond_distance
O1 C1 1.370(4)
O1 H1O 0.866(17)
O2 C13 1.374(4)
O2 H2O 0.872(17)
O3 C25 1.380(4)
O3 H3O 0.830(17)
O4 C42 1.246(3)
O5 C48 1.233(3)
N1 C41 1.342(4)
N1 C37 1.349(4)
N2 C42 1.334(4)
N2 H1N 0.874(16)
N2 H2N 0.906(17)
N3 C47 1.327(4)
N3 C43 1.346(4)
N4 C48 1.338(4)
N4 H3N 0.882(17)
N4 H4N 0.890(17)
C1 C2 1.403(4)
C1 C6 1.410(4)
C2 C3 1.395(4)
C2 C8 1.526(4)
C3 C4 1.382(4)
C3 H3 0.9500
C4 C5 1.383(4)
C4 H4 0.9500
C5 C6 1.387(4)
C5 H5 0.9500
C6 C11 1.515(4)
C7 C8 1.522(4)
C7 H7A 0.9800
C7 H7B 0.9800
C7 H7C 0.9800
C8 C9 1.526(4)
C8 H8 1.0000
C9 H9A 0.9800
C9 H9B 0.9800
C9 H9C 0.9800
C10 C11 1.516(4)
C10 H10A 0.9800
C10 H10B 0.9800
C10 H10C 0.9800
C11 C12 1.515(4)
C11 H11 1.0000
C12 H12A 0.9800
C12 H12B 0.9800
C12 H12C 0.9800
C13 C14 1.387(4)
C13 C18 1.418(4)
C14 C15 1.397(4)
C14 C20 1.524(4)
C15 C16 1.384(4)
C15 H15 0.9500
C16 C17 1.374(4)
C16 H16 0.9500
C17 C18 1.388(4)
C17 H17 0.9500
C18 C23 1.514(4)
C19 C20 1.528(4)
C19 H19A 0.9800
C19 H19B 0.9800
C19 H19C 0.9800
C20 C21 1.533(4)
C20 H20 1.0000
C21 H21A 0.9800
C21 H21B 0.9800
C21 H21C 0.9800
C22 C23 1.525(4)
C22 H22A 0.9800
C22 H22B 0.9800
C22 H22C 0.9800
C23 C24 1.498(4)
C23 H23 1.0000
C24 H24A 0.9800
C24 H24B 0.9800
C24 H24C 0.9800
C25 C30 1.375(4)
C25 C26 1.422(4)
C26 C27 1.370(4)
C26 C32 1.497(4)
C27 C28 1.389(4)
C27 H27 0.9500
C28 C29 1.380(4)
C28 H28 0.9500
C29 C30 1.384(4)
C29 H29 0.9500
C30 C35 1.503(4)
C31 C32 1.552(4)
C31 H31A 0.9800
C31 H31B 0.9800
C31 H31C 0.9800
C32 C33 1.519(4)
C32 H32 1.0000
C33 H33A 0.9800
C33 H33B 0.9800
C33 H33C 0.9800
C34 C35 1.545(4)
C34 H34A 0.9800
C34 H34B 0.9800
C34 H34C 0.9800
C35 C36 1.525(4)
C35 H35 1.0000
C36 H36A 0.9800
C36 H36B 0.9800
C36 H36C 0.9800
C37 C38 1.377(4)
C37 H37 0.9500
C38 C39 1.385(4)
C38 H38 0.9500
C39 C40 1.398(4)
C39 C42 1.492(4)
C40 C41 1.372(4)
C40 H40 0.9500
C41 H41 0.9500
C43 C44 1.378(4)
C43 H43 0.9500
C44 C45 1.391(4)
C44 H44 0.9500
C45 C46 1.397(4)
C45 C48 1.491(4)
C46 C47 1.370(4)
C46 H46 0.9500
C47 H47 0.9500

loop_
_geom_torsion_atom_site_label_1
_geom_torsion_atom_site_label_2
_geom_torsion_atom_site_label_3
_geom_torsion_atom_site_label_4
_geom_torsion
O1 C1 C2 C3 -179.7(3)
C6 C1 C2 C3 -2.3(4)
O1 C1 C2 C8 0.8(4)
C6 C1 C2 C8 178.2(3)
C1 C2 C3 C4 1.3(4)
C8 C2 C3 C4 -179.2(3)
C2 C3 C4 C5 -0.6(4)
C3 C4 C5 C6 0.8(5)
C4 C5 C6 C1 -1.7(4)
C4 C5 C6 C11 178.7(3)
O1 C1 C6 C5 -179.8(3)
C2 C1 C6 C5 2.5(4)
O1 C1 C6 C11 -0.3(4)
C2 C1 C6 C11 -177.9(3)
C3 C2 C8 C7 41.2(4)
C1 C2 C8 C7 -139.4(3)
C3 C2 C8 C9 -84.3(4)
C1 C2 C8 C9 95.1(4)
C5 C6 C11 C12 -66.6(4)
C1 C6 C11 C12 113.8(3)
C5 C6 C11 C10 56.8(4)
C1 C6 C11 C10 -122.8(3)
O2 C13 C14 C15 -179.8(3)
C18 C13 C14 C15 3.2(4)
O2 C13 C14 C20 -0.9(4)
C18 C13 C14 C20 -178.0(3)
C13 C14 C15 C16 -2.2(4)
C20 C14 C15 C16 178.9(3)
C14 C15 C16 C17 1.3(4)
C15 C16 C17 C18 -1.4(5)
C16 C17 C18 C13 2.3(5)
C16 C17 C18 C23 -178.5(3)
O2 C13 C18 C17 179.5(3)
C14 C13 C18 C17 -3.2(4)
O2 C13 C18 C23 0.3(4)
C14 C13 C18 C23 177.6(3)
C13 C14 C20 C19 -101.3(4)
C15 C14 C20 C19 77.5(4)
C13 C14 C20 C21 134.7(3)
C15 C14 C20 C21 -46.5(4)
C17 C18 C23 C24 59.2(4)
C13 C18 C23 C24 -121.6(4)
C17 C18 C23 C22 -64.6(4)
C13 C18 C23 C22 114.7(3)
C30 C25 C26 C27 -0.2(5)
O3 C25 C26 C27 179.8(3)
C30 C25 C26 C32 180.0(3)
O3 C25 C26 C32 0.0(4)
C25 C26 C27 C28 0.2(5)
C32 C26 C27 C28 -180.0(3)
C26 C27 C28 C29 -0.1(5)
C27 C28 C29 C30 0.0(5)
O3 C25 C30 C29 -179.9(3)
C26 C25 C30 C29 0.1(5)
O3 C25 C30 C35 1.4(4)
C26 C25 C30 C35 -178.6(3)
C28 C29 C30 C25 0.0(5)
C28 C29 C30 C35 178.7(3)
C27 C26 C32 C33 25.4(5)
C25 C26 C32 C33 -154.8(3)
C27 C26 C32 C31 -99.5(4)
C25 C26 C32 C31 80.4(4)
C25 C30 C35 C36 -159.0(3)
C29 C30 C35 C36 22.4(5)
C25 C30 C35 C34 77.6(4)
C29 C30 C35 C34 -101.0(4)
C41 N1 C37 C38 1.1(5)
N1 C37 C38 C39 -0.7(5)
C37 C38 C39 C40 0.7(5)
C37 C38 C39 C42 -180.0(3)
C38 C39 C40 C41 -1.1(5)
C42 C39 C40 C41 179.5(3)
C37 N1 C41 C40 -1.5(5)
C39 C40 C41 N1 1.5(5)
C38 C39 C42 O4 -158.0(3)
C40 C39 C42 O4 21.3(4)
C38 C39 C42 N2 22.2(5)
C40 C39 C42 N2 -158.5(3)
C47 N3 C43 C44 1.6(5)
N3 C43 C44 C45 -0.8(5)
C43 C44 C45 C46 -0.7(5)
C43 C44 C45 C48 -178.3(3)
C44 C45 C46 C47 1.5(5)
C48 C45 C46 C47 179.2(3)
C43 N3 C47 C46 -0.8(5)
C45 C46 C47 N3 -0.7(5)
C44 C45 C48 O5 162.3(3)
C46 C45 C48 O5 -15.2(4)
C44 C45 C48 N4 -17.8(5)
C46 C45 C48 N4 164.6(3)
